data_4323219
loop_
_publ_author_name
'Alexander J. Norquist'
'Kevin R. Heier'
'Charlotte L. Stern'
'Kenneth R. Poeppelmeier'

_publ_contact_author
;
Poeppelmeier, Kenneth R.
Department of Chemistry
Northwestern University
Evanston, Illinois 60208-3113
;
_publ_contact_author_email 'krp@nwu.edu '
_publ_contact_author_fax ' (847) 491-7713 '
_publ_contact_author_phone '(847) 491-3505 '
_publ_section_title
;
 Composition Space Diagrams for Mixed Transition Metal Oxide Fluorides
;
_journal_name_full 'Inorganic Chemistry'
_journal_page_first 6495
_journal_page_last 6501
_journal_paper_doi 10.1021/ic9807238
_journal_volume 37
_journal_year 1998
_chemical_formula_sum 'C20 H24 Cu F6 N4 O2 Ti'
_chemical_formula_weight 577.87
_space_group_IT_number 15
_symmetry_cell_setting monoclinic
_symmetry_Int_Tables_number 15
_symmetry_space_group_name_Hall '-C 2yc'
_symmetry_space_group_name_H-M 'C 1 2/c 1'
_cell_angle_alpha 90
_cell_angle_beta 109.9(1)
_cell_angle_gamma 90
_cell_formula_units_Z 4
_cell_length_a 12.77(2)
_cell_length_b 12.05(1)
_cell_length_c 17.79(1)
_cell_measurement_reflns_used 25
_cell_measurement_temperature 426.2
_cell_measurement_theta_max 12.1
_cell_measurement_theta_min 9.6
_cell_volume 2574(5)
_computing_cell_refinement 'MSC/AFC Diffractometer Control'
_computing_data_collection 'MSC/AFC Diffractometer Control'
_computing_data_reduction 'teXsan (MSC, 1995)'
_computing_publication_material 'teXsan (MSC, 1995)'
_computing_structure_refinement 'teXsan (MSC, 1995)'
_computing_structure_solution
;
SHELXS86 (Sheldrick, 1985)
;
_diffrn_ambient_temperature 426.2
_diffrn_measurement_device unknown
_diffrn_measurement_method \w-\q
_diffrn_orient_matrix_UB_11 0.03650
_diffrn_orient_matrix_UB_12 -0.07425
_diffrn_orient_matrix_UB_13 0.00412
_diffrn_orient_matrix_UB_21 0.07166
_diffrn_orient_matrix_UB_22 0.03233
_diffrn_orient_matrix_UB_23 0.03600
_diffrn_orient_matrix_UB_31 -0.02176
_diffrn_orient_matrix_UB_32 -0.01818
_diffrn_orient_matrix_UB_33 0.04756
_diffrn_radiation_detector 'scintillation counter'
_diffrn_radiation_monochromator graphite
_diffrn_radiation_source 'X-ray tube'
_diffrn_radiation_type 'Mo K\a'
_diffrn_radiation_wavelength 0.7107
_diffrn_reflns_av_R_equivalents 0.04652
_diffrn_reflns_limit_h_max 13
_diffrn_reflns_limit_h_min -14
_diffrn_reflns_limit_k_max 0
_diffrn_reflns_limit_k_min -14
_diffrn_reflns_limit_l_max 20
_diffrn_reflns_limit_l_min 0
_diffrn_reflns_number 2322
_diffrn_reflns_reduction_process 'Lp corrections applied'
_diffrn_reflns_theta_max 24.47
_diffrn_reflns_theta_min 2.39
_diffrn_standards_decay_% 0.34
_diffrn_standards_interval_count 90
_diffrn_standards_number 3
_exptl_absorpt_coefficient_mu 1.203
_exptl_absorpt_correction_T_max 0.928
_exptl_absorpt_correction_T_min 0.882
_exptl_absorpt_correction_type analytical
_exptl_crystal_colour blue
_exptl_crystal_density_diffrn 1.492
_exptl_crystal_density_meas ?
_exptl_crystal_description block
_exptl_crystal_F_000 1172.00
_exptl_crystal_size_max 0.27
_exptl_crystal_size_mid 0.10
_exptl_crystal_size_min 0.07
_refine_diff_density_max 0.76
_refine_diff_density_min -0.79
_refine_ls_extinction_coef 0.000000072
_refine_ls_extinction_expression 'equ(3) Acta Cryst.(1968) A24, p213.'
_refine_ls_extinction_method 'Zachariasen (1967)'
_refine_ls_goodness_of_fit_all 2.152
_refine_ls_goodness_of_fit_obs 1.938
_refine_ls_hydrogen_treatment noref
_refine_ls_matrix_type full
_refine_ls_number_constraints 0
_refine_ls_number_parameters 170
_refine_ls_number_reflns 1135
_refine_ls_number_restraints 0
_refine_ls_R_factor_all 0.0700
_refine_ls_R_factor_obs 0.0671
_refine_ls_shift/esd_max 0.6840
_refine_ls_shift/esd_mean 0.0640
_refine_ls_structure_factor_coef F
_refine_ls_weighting_details 'w = 1/[\s^2^(Fo)]'
_refine_ls_weighting_scheme calc
_refine_ls_wR_factor_all 0.0602
_refine_ls_wR_factor_obs 0.0541
_reflns_number_observed 1135
_reflns_number_total 2266
_reflns_observed_criterion >2.50\s(I)
_cod_data_source_file ic9807238_2.cif
_cod_data_source_block Cu(NC5H5)4TiF6.3H2O
_cod_depositor_comments
;
The following automatic conversions were performed:

'_exptl_crystal_density_meas' value 'not measured' was changed to '?'
- the value is perceived as not measured.

Automatic conversion script
Id: cif_fix_values 3008 2015-01-20 13:52:24Z robertas 

The following automatic conversions were performed:

'_refine_ls_weighting_scheme' value 'w = 1/[\s^2^(Fo)]' was changed
to 'calc'. New tag '_refine_ls_weighting_details' was created. The
value of the new tag was set to 'w = 1/[\s^2^(Fo)]'.

Automatic conversion script
Id: cif_fix_values 3143 2015-03-26 13:38:13Z robertas 
;
_cod_original_cell_volume 2573(4)
_cod_original_sg_symbol_H-M 'C 2/c '
_cod_original_formula_sum 'C20 H24 Cu F6 N4 O2 Ti '
_cod_database_code 4323219

loop_
_symmetry_equiv_pos_as_xyz
'   +x,   +y,   +z'
'1/2+x,1/2+y,   +z'
'   -x,   +y,1/2-z'
1/2-x,1/2+y,1/2-z
'   -x,   -y,   -z'
'1/2-x,1/2-y,   -z'
'   +x,   -y,1/2+z'
1/2+x,1/2-y,1/2+z

loop_
_atom_site_aniso_label
_atom_site_aniso_U_11
_atom_site_aniso_U_22
_atom_site_aniso_U_33
_atom_site_aniso_U_12
_atom_site_aniso_U_13
_atom_site_aniso_U_23
Cu(1) 0.021(1) 0.021(1) 0.014(1) -0.007(1) 0.009(1) -0.001(1)
Ti(1) 0.017(2) 0.018(2) 0.012(2) -0.001(1) 0.006(1) 0.000(1)
F(1) 0.030(4) 0.031(4) 0.021(4) -0.004(3) 0.008(3) -0.001(3)
F(2) 0.016(3) 0.028(4) 0.019(3) -0.001(3) 0.011(3) 0.001(3)
F(3) 0.030(4) 0.03(1) 0.019(4) -0.005(3) 0.004(3) 0.000(3)
O(1) 0.08(1) 0.05(1) 0.22(1) 0.00(1) -0.07(1) -0.03(1)
O(2) 0.06(1) 0.05(2) 0.04(1) 0.00(1) 0.02(1) -0.01(1)
N(1) 0.03(1) 0.01(1) 0.02(1) -0.01(1) 0.005(4) 0.00(1)
N(2) 0.02(1) 0.02(1) 0.03(1) -0.009(4) 0.01(1) 0.00(1)
C(1) 0.03(1) 0.03(1) 0.05(1) 0.01(1) 0.02(1) 0.01(1)
C(2) 0.06(1) 0.04(1) 0.06(1) 0.00(1) 0.03(1) 0.02(1)
C(3) 0.06(1) 0.03(1) 0.04(1) -0.01(1) 0.03(1) 0.01(1)
C(4) 0.03(1) 0.04(1) 0.05(1) -0.02(1) 0.03(1) -0.01(1)
C(5) 0.02(1) 0.03(1) 0.03(1) 0.00(1) 0.01(1) 0.00(1)
C(6) 0.03(1) 0.02(1) 0.03(1) 0.00(1) 0.01(1) 0.00(1)
C(7) 0.02(1) 0.04(1) 0.02(1) 0.00(1) 0.01(1) -0.02(1)
C(8) 0.03(1) 0.04(1) 0.02(1) -0.01(1) 0.01(1) 0.00(1)
C(9) 0.03(1) 0.04(1) 0.02(1) 0.01(1) 0.00(1) 0.00(1)
C(10) 0.02(1) 0.02(1) 0.03(1) 0.00(1) 0.01(1) 0.00(1)

loop_
_atom_site_label
_atom_site_fract_x
_atom_site_fract_y
_atom_site_fract_z
_atom_site_U_iso_or_equiv
_atom_site_occupancy
_atom_site_refinement_flags
_atom_site_thermal_displace_type
_atom_site_calc_flag
_atom_site_calc_attached_atom
Cu(1) 0.000000000 0.000000000 0.500000000 0.018(1) 0.50000000 S Uani d ?
Ti(1) 0.750000000 0.250000000 0.500000000 0.015(1) 0.50000000 S Uani d ?
F(1) 0.663(1) 0.142(1) 0.5255(3) 0.028(2) 1.00000000 . Uani d ?
F(2) 0.8573(4) 0.142(1) 0.5024(3) 0.019(2) 1.00000000 . Uani d ?
F(3) 0.821(1) 0.277(1) 0.6083(4) 0.029(2) 1.00000000 . Uani d ?
O(1) 0.009(1) 0.569(1) 0.330(1) 0.15(1) 1.00000000 . Uani d ?
O(2) 0.465(1) -0.024(2) 0.948(1) 0.05(1) 0.50000000 . Uani d ?
N(1) 0.077(1) 0.114(1) 0.454(1) 0.020(3) 1.00000000 . Uani d ?
N(2) 0.094(1) 0.043(1) 0.612(1) 0.020(3) 1.00000000 . Uani d ?
C(1) 0.031(1) 0.212(1) 0.428(1) 0.035(4) 1.00000000 . Uani d ?
C(2) 0.075(1) 0.289(1) 0.387(1) 0.05(1) 1.00000000 . Uani d ?
C(3) 0.175(1) 0.262(1) 0.377(1) 0.04(1) 1.00000000 . Uani d ?
C(4) 0.226(1) 0.166(1) 0.406(1) 0.037(4) 1.00000000 . Uani d ?
C(5) 0.177(1) 0.092(1) 0.445(1) 0.030(4) 1.00000000 . Uani d ?
C(6) 0.068(1) 0.132(1) 0.648(1) 0.023(4) 1.00000000 . Uani d ?
C(7) 0.127(1) 0.159(1) 0.727(1) 0.027(4) 1.00000000 . Uani d ?
C(8) 0.213(1) 0.093(1) 0.772(1) 0.028(4) 1.00000000 . Uani d ?
C(9) 0.241(1) -0.001(1) 0.735(1) 0.032(3) 1.00000000 . Uani d ?
C(10) 0.178(1) -0.022(1) 0.657(1) 0.023(3) 1.00000000 . Uani d ?
H(1) -0.040786002 0.228667006 0.433573008 0.04002849 1.00000000 . Uiso c ?
H(2) 0.034899998 0.359788001 0.368876010 0.05833752 1.00000000 . Uiso c ?
H(3) 0.207308993 0.311199993 0.346931010 0.04802568 1.00000000 . Uiso c ?
H(4) 0.297531992 0.146628007 0.398528010 0.04275654 1.00000000 . Uiso c ?
H(5) 0.214661002 0.020754000 0.465485990 0.03235958 1.00000000 . Uiso c ?
H(6) 0.004131000 0.177948996 0.616985977 0.02552427 1.00000000 . Uiso c ?
H(7) 0.107276000 0.224606007 0.751721025 0.03159360 1.00000000 . Uiso c ?
H(8) 0.256803006 0.110376000 0.827745020 0.03294015 1.00000000 . Uiso c ?
H(9) 0.304554999 -0.046827000 0.763098001 0.03382989 1.00000000 . Uiso c ?
H(10) 0.195424005 -0.088252999 0.632064998 0.02681383 1.00000000 . Uiso c ?

loop_
_atom_type_symbol
_atom_type_oxidation_number
_atom_type_number_in_cell
_atom_type_scat_dispersion_real
_atom_type_scat_dispersion_imag
_atom_type_scat_source
Cu 0 4 0.320 1.265
;International Tables for Crystallography
(1992, Vol. C, Tables 4.2.6.8 and 6.1.1.1)
;
Ti 0 4 0.278 0.446
;International Tables for Crystallography
(1992, Vol. C, Tables 4.2.6.8 and 6.1.1.1)
;
F 0 24 0.017 0.010
;International Tables for Crystallography
(1992, Vol. C, Tables 4.2.6.8 and 6.1.1.1)
;
N 0 16 0.006 0.003
;International Tables for Crystallography
(1992, Vol. C, Tables 4.2.6.8 and 6.1.1.1)
;
C 0 80 0.003 0.002
;International Tables for Crystallography
(1992, Vol. C, Tables 4.2.6.8 and 6.1.1.1)
;
H 0 96 0.000 0.000
;International Tables for Crystallography
(1992, Vol. C, Table 6.1.1.2)
;
O 0 8 0.011 0.006
;International Tables for Crystallography
(1992, Vol. C, Tables 4.2.6.8 and 6.1.1.1)
;

loop_
_geom_angle_atom_site_label_1
_geom_angle_atom_site_label_2
_geom_angle_atom_site_label_3
_geom_angle
_geom_angle_site_symmetry_1
_geom_angle_site_symmetry_2
_geom_angle_site_symmetry_3
_geom_angle_publ_flag
N(1) Cu(1) N(1) 180.00 . . 3_556 yes
N(1) Cu(1) N(2) 91.0(3) . . . yes
N(1) Cu(1) N(2) 89.0(3) . . 3_556 yes
N(1) Cu(1) N(2) 89.0(3) 3_556 . . yes
N(1) Cu(1) N(2) 91.0(3) 3_556 . 3_556 yes
N(2) Cu(1) N(2) 180.00 . . 3_556 yes
F(1) Ti(1) F(1) 180.00 . . 7_656 yes
F(1) Ti(1) F(2) 90.4(2) . . . yes
F(1) Ti(1) F(2) 89.6(2) . . 7_656 yes
F(1) Ti(1) F(3) 89.9(3) . . . yes
F(1) Ti(1) F(3) 90.1(3) . . 7_656 yes
F(1) Ti(1) F(2) 89.6(2) 7_656 . . yes
F(1) Ti(1) F(2) 90.4(2) 7_656 . 7_656 yes
F(1) Ti(1) F(3) 90.1(3) 7_656 . . yes
F(1) Ti(1) F(3) 89.9(3) 7_656 . 7_656 yes
F(2) Ti(1) F(2) 180.0000(1) . . 7_656 yes
F(2) Ti(1) F(3) 90.1(3) . . . yes
F(2) Ti(1) F(3) 89.9(3) . . 7_656 yes
F(2) Ti(1) F(3) 89.9(3) 7_656 . . yes
F(2) Ti(1) F(3) 90.1(3) 7_656 . 7_656 yes
F(3) Ti(1) F(3) 180.00 . . 7_656 yes
Cu(1) N(1) C(1) 122(1) . . . yes
Cu(1) N(1) C(5) 121(1) . . . yes
C(1) N(1) C(5) 117(1) . . . yes
Cu(1) N(2) C(6) 122(1) . . . yes
Cu(1) N(2) C(11) 121(1) . . . yes
C(6) N(2) C(11) 117(1) . . . yes
N(1) C(1) C(2) 124(1) . . . yes
N(1) C(1) H(1) 117.5 . . . no
C(2) C(1) H(1) 118.5 . . . no
C(1) C(2) C(3) 117(1) . . . yes
C(1) C(2) H(2) 118.3 . . . no
C(3) C(2) H(2) 124.5 . . . no
C(2) C(3) C(4) 120(1) . . . yes
C(2) C(3) H(3) 120.1 . . . no
C(4) C(3) H(3) 119.9 . . . no
C(3) C(4) C(5) 120(1) . . . yes
C(3) C(4) H(4) 119.6 . . . no
C(5) C(4) H(4) 120.1 . . . no
N(1) C(5) C(4) 122(1) . . . yes
N(1) C(5) H(5) 118.4 . . . no
C(4) C(5) H(5) 120.1 . . . no
N(2) C(6) C(10) 124(1) . . . yes
N(2) C(6) H(6) 117.3 . . . no
C(10) C(6) H(6) 119.1 . . . no
C(9) C(8) C(10) 118(1) . . . yes
C(9) C(8) H(7) 122.5 . . . no
C(10) C(8) H(7) 119.9 . . . no
C(8) C(9) C(11) 121(1) . . . yes
C(8) C(9) H(8) 118.4 . . . no
C(11) C(9) H(8) 120.9 . . . no
C(6) C(10) C(8) 119(1) . . . yes
C(6) C(10) H(9) 119.5 . . . no
C(8) C(10) H(9) 121.5 . . . no
N(2) C(11) C(9) 122(1) . . . yes
N(2) C(11) H(10) 117.5 . . . no
C(9) C(11) H(10) 120.6 . . . no

loop_
_geom_bond_atom_site_label_1
_geom_bond_atom_site_label_2
_geom_bond_distance
_geom_bond_site_symmetry_1
_geom_bond_site_symmetry_2
_geom_bond_publ_flag
Cu(1) N(1) 2.02(1) . . yes
Cu(1) N(1) 2.02(1) . 3_556 yes
Cu(1) N(2) 2.02(1) . . yes
Cu(1) N(2) 2.02(1) . 3_556 yes
Ti(1) F(1) 1.86(1) . . yes
Ti(1) F(1) 1.86(1) . 7_656 yes
Ti(1) F(2) 1.87(1) . . yes
Ti(1) F(2) 1.87(1) . 7_656 yes
Ti(1) F(3) 1.86(1) . . yes
Ti(1) F(3) 1.86(1) . 7_656 yes
N(1) C(1) 1.33(1) . . yes
N(1) C(5) 1.37(1) . . yes
N(2) C(6) 1.35(1) . . yes
N(2) C(11) 1.36(1) . . yes
C(1) C(2) 1.41(2) . . yes
C(1) H(1) 0.98 . . no
C(2) C(3) 1.39(2) . . yes
C(2) H(2) 0.98 . . no
C(3) C(4) 1.35(2) . . yes
C(3) H(3) 0.97 . . no
C(4) C(5) 1.39(2) . . yes
C(4) H(4) 0.99 . . no
C(5) H(5) 0.99 . . no
C(6) C(10) 1.37(1) . . yes
C(6) H(6) 0.97 . . no
C(8) C(9) 1.38(1) . . yes
C(8) C(10) 1.40(2) . . yes
C(8) H(7) 0.98 . . no
C(9) C(11) 1.38(1) . . yes
C(9) H(8) 0.98 . . no
C(10) H(9) 0.98 . . no
C(11) H(10) 0.98 . . no

loop_
_geom_contact_atom_site_label_1
_geom_contact_atom_site_label_2
_geom_contact_distance
_geom_contact_site_symmetry_1
_geom_contact_site_symmetry_2
_geom_contact_publ_flag
Cu(1) F(2) 2.52(1) . 1_455 no
Cu(1) F(2) 2.52(1) . 3_656 no
F(1) O(2) 2.76(2) . 2_656 no
F(1) O(2) 2.80(2) . 4_554 no
F(1) C(1) 3.36(1) . 7_556 no
F(1) C(5) 3.42(1) . 3_656 no
F(1) O(3) 3.44(1) . 5_545 no
F(1) C(8) 3.46(1) . 2_656 no
F(2) C(11) 3.04(1) . 1_655 no
F(2) C(5) 3.05(1) . 3_656 no
F(2) C(1) 3.07(1) . 1_655 no
F(2) C(6) 3.09(1) . 3_656 no
F(2) N(2) 3.22(1) . 1_655 no
F(2) N(1) 3.23(1) . 1_655 no
F(2) N(2) 3.23(1) . 3_656 no
F(2) N(1) 3.23(1) . 3_656 no
F(3) O(3) 2.76(1) . 3_666 no
F(3) C(9) 3.12(1) . 2_656 no
F(3) C(8) 3.21(1) . 2_656 no
F(3) C(6) 3.32(1) . 5 no
F(3) C(11) 3.45(1) . 1_655 no
O(2) O(2) 1.93(3) . 3_657 no
O(2) O(3) 2.33(2) . 8 no
O(2) C(4) 3.35(2) . 4 no
O(2) C(2) 3.48(2) . 8 no
O(3) O(3) 2.85(3) . 2 no
O(3) C(10) 3.38(1) . 8_454 no
O(3) C(2) 3.53(2) . . no
C(3) C(5) 3.56(2) . 7_556 no

loop_
_geom_torsion_atom_site_label_1
_geom_torsion_atom_site_label_2
_geom_torsion_atom_site_label_3
_geom_torsion_atom_site_label_4
_geom_torsion_site_symmetry_1
_geom_torsion_site_symmetry_2
_geom_torsion_site_symmetry_3
_geom_torsion_site_symmetry_4
_geom_torsion
_geom_torsion_publ_flag
? ? ? ? ? ? ? ? ? ?
